data_7004603
loop_
_publ_author_name
'Cadierno, Victorio'
'D\'iez, Josefina'
'Garc\'ia-\'Alvarez, Joaqu\'in'
'Gimeno, Jos\'e'
'Rubio-Garc\'ia, Javier'

_publ_section_title
;
 Novel ruthenium(ii) complexes containing the N-phosphorylated
 iminophosphorane-phosphine ligand
 Ph2PCH2P{&#xE001;NP(&#xE001;O)(OEt)2}Ph2: a new coordination mode of
 its methanide anion
;
_journal_issue 42
_journal_name_full 'Dalton Transactions'
_journal_page_first 5737
_journal_page_last 5748
_journal_paper_doi 10.1039/b809166h
_journal_year 2008
_chemical_compound_source synthesis
_chemical_formula_moiety 'C44 H51 N2 O3 P3 Ru, 0.5(C6 H14), 2(F6 Sb)'
_chemical_formula_sum 'C47 H58 F12 N2 O3 P3 Ru Sb2'
_chemical_formula_weight 1364.43
_chemical_name_systematic
;
?
;
_space_group_IT_number 14
_symmetry_cell_setting monoclinic
_symmetry_Int_Tables_number 14
_symmetry_space_group_name_Hall '-P 2yab'
_symmetry_space_group_name_H-M 'P 1 21/a 1'
_atom_sites_solution_hydrogens geom
_atom_sites_solution_primary direct
_atom_sites_solution_secondary difmap
_audit_creation_method SHELXL-97
_cell_angle_alpha 90.00
_cell_angle_beta 108.646(2)
_cell_angle_gamma 90.00
_cell_formula_units_Z 4
_cell_length_a 22.1651(10)
_cell_length_b 11.7056(4)
_cell_length_c 21.9561(8)
_cell_measurement_temperature 100(2)
_cell_volume 5397.6(4)
_computing_cell_refinement 'Bruker SMART'
_computing_data_collection 'Bruker SMART'
_computing_data_reduction 'Bruker SAINT'
_computing_molecular_graphics 'PLATON (Spek, 2007)'
_computing_publication_material 'SHELXL-97 (Sheldrick, 1997)'
_computing_structure_refinement 'SHELXL-97 (Sheldrick, 1997)'
_computing_structure_solution 'DIRDIF-99 (Beurskens, 1999)'
_diffrn_ambient_temperature 100(2)
_diffrn_measured_fraction_theta_full 0.813
_diffrn_measured_fraction_theta_max 0.813
_diffrn_measurement_device_type 'CCD area detector'
_diffrn_measurement_method 'phi and omega scans'
_diffrn_radiation_monochromator graphite
_diffrn_radiation_source 'fine-focus sealed tube'
_diffrn_radiation_type CuK\a
_diffrn_radiation_wavelength 1.5418
_diffrn_reflns_av_R_equivalents 0.0571
_diffrn_reflns_av_sigmaI/netI 0.0751
_diffrn_reflns_limit_h_max 26
_diffrn_reflns_limit_h_min -26
_diffrn_reflns_limit_k_max 13
_diffrn_reflns_limit_k_min -11
_diffrn_reflns_limit_l_max 19
_diffrn_reflns_limit_l_min -25
_diffrn_reflns_number 20594
_diffrn_reflns_theta_full 71.24
_diffrn_reflns_theta_max 71.24
_diffrn_reflns_theta_min 4.06
_exptl_absorpt_coefficient_mu 11.682
_exptl_absorpt_correction_T_max 0.7270
_exptl_absorpt_correction_T_min 0.2540
_exptl_absorpt_correction_type empirical
_exptl_absorpt_process_details 'SADABS (Sheldrick,G.M.,1997-2001)'
_exptl_crystal_colour yellow
_exptl_crystal_density_diffrn 1.679
_exptl_crystal_density_method 'not measured'
_exptl_crystal_description prism
_exptl_crystal_F_000 2708
_exptl_crystal_size_max 0.14
_exptl_crystal_size_mid 0.14
_exptl_crystal_size_min 0.04
_refine_diff_density_max 1.253
_refine_diff_density_min -1.062
_refine_diff_density_rms 0.133
_refine_ls_extinction_method none
_refine_ls_goodness_of_fit_ref 1.045
_refine_ls_hydrogen_treatment constr
_refine_ls_matrix_type full
_refine_ls_number_parameters 654
_refine_ls_number_reflns 8523
_refine_ls_number_restraints 13
_refine_ls_restrained_S_all 1.048
_refine_ls_R_factor_all 0.1231
_refine_ls_R_factor_gt 0.0840
_refine_ls_shift/su_max 0.000
_refine_ls_shift/su_mean 0.000
_refine_ls_structure_factor_coef Fsqd
_refine_ls_weighting_details 'calc w=1/[\s^2^(Fo^2^)+(0.0767P)^2^+57.7166P] where P=(Fo^2^+2Fc^2^)/3'
_refine_ls_weighting_scheme calc
_refine_ls_wR_factor_gt 0.1943
_refine_ls_wR_factor_ref 0.2137
_reflns_number_gt 5648
_reflns_number_total 8523
_reflns_threshold_expression >2sigma(I)
_cod_data_source_file b809166h.txt
_cod_data_source_block 6
_cod_depositor_comments
;
The following automatic conversions were performed:
'_symmetry_cell_setting' value 'Monoclinic' changed to 'monoclinic'
according to '/home/saulius/struct/CIF-dictionaries/cif_core.dic'
dictionary named 'cif_core.dic' version 2.4.1 from
2010-06-29.

'_exptl_absorpt_correction_type' value 'Empirical' changed to
'empirical' according to
'/home/saulius/struct/CIF-dictionaries/cif_core.dic' dictionary named
'cif_core.dic' version 2.4.1 from 2010-06-29.

Automatic conversion script
Id: cif_fix_enum 1527 2010-12-29 10:47:43Z saulius 
;
_cod_original_sg_symbol_H-M 'P 21/a'
_cod_database_code 7004603

loop_
_symmetry_equiv_pos_as_xyz
'x, y, z'
'-x+1/2, y+1/2, -z'
'-x, -y, -z'
'x-1/2, -y-1/2, z'

loop_
_atom_site_label
_atom_site_type_symbol
_atom_site_fract_x
_atom_site_fract_y
_atom_site_fract_z
_atom_site_U_iso_or_equiv
_atom_site_adp_type
_atom_site_occupancy
_atom_site_symmetry_multiplicity
_atom_site_calc_flag
_atom_site_refinement_flags
_atom_site_disorder_assembly
_atom_site_disorder_group
C1 C 0.2127(5) -0.0001(9) 0.3102(6) 0.042(3) Uani 1 1 d . . .
C2 C 0.1806(6) -0.0529(11) 0.2528(6) 0.050(3) Uani 1 1 d . . .
H2 H 0.1439 -0.0206 0.2247 0.060 Uiso 1 1 calc R . .
C3 C 0.2042(6) -0.1556(12) 0.2376(7) 0.062(4) Uani 1 1 d . . .
H3 H 0.1825 -0.1918 0.1991 0.074 Uiso 1 1 calc R . .
C4 C 0.2591(6) -0.2055(12) 0.2782(7) 0.058(4) Uani 1 1 d . . .
H4 H 0.2742 -0.2738 0.2669 0.070 Uiso 1 1 calc R . .
C5 C 0.2914(6) -0.1515(10) 0.3361(7) 0.052(3) Uani 1 1 d . . .
H5 H 0.3283 -0.1837 0.3639 0.062 Uiso 1 1 calc R . .
C6 C 0.2683(5) -0.0507(10) 0.3520(6) 0.045(3) Uani 1 1 d . . .
H6 H 0.2897 -0.0153 0.3908 0.054 Uiso 1 1 calc R . .
C7 C 0.2014(5) 0.1285(10) 0.4161(6) 0.043(3) Uani 1 1 d . . .
C8 C 0.1864(5) 0.0308(11) 0.4426(6) 0.045(3) Uani 1 1 d . . .
H8 H 0.1720 -0.0329 0.4167 0.054 Uiso 1 1 calc R . .
C9 C 0.1923(5) 0.0256(12) 0.5069(6) 0.052(3) Uani 1 1 d . . .
H9 H 0.1817 -0.0404 0.5248 0.062 Uiso 1 1 calc R . .
C10 C 0.2146(7) 0.1216(13) 0.5442(6) 0.061(4) Uani 1 1 d . . .
H10 H 0.2182 0.1205 0.5876 0.074 Uiso 1 1 calc R . .
C11 C 0.2313(7) 0.2180(12) 0.5183(7) 0.060(4) Uani 1 1 d . . .
H11 H 0.2477 0.2804 0.5446 0.072 Uiso 1 1 calc R . .
C12 C 0.2243(5) 0.2233(10) 0.4545(6) 0.045(3) Uani 1 1 d . . .
H12 H 0.2347 0.2897 0.4368 0.054 Uiso 1 1 calc R . .
C13 C 0.2486(5) 0.2387(9) 0.3250(6) 0.041(3) Uani 1 1 d . . .
H13A H 0.2326 0.3158 0.3253 0.049 Uiso 1 1 calc R . .
H13B H 0.2845 0.2297 0.3639 0.049 Uiso 1 1 calc R . .
C14 C 0.3375(5) 0.1176(11) 0.2729(7) 0.049(3) Uani 1 1 d . . .
C15 C 0.3365(6) 0.0378(11) 0.2258(7) 0.054(4) Uani 1 1 d . . .
H15 H 0.3033 0.0392 0.1870 0.065 Uiso 1 1 calc R . .
C16 C 0.3836(7) -0.0436(12) 0.2353(8) 0.066(4) Uani 1 1 d . . .
H16 H 0.3837 -0.0933 0.2023 0.080 Uiso 1 1 calc R . .
C17 C 0.4303(7) -0.0507(12) 0.2939(9) 0.070(4) Uani 1 1 d . . .
H17 H 0.4601 -0.1093 0.3012 0.084 Uiso 1 1 calc R . .
C18 C 0.4342(6) 0.0272(12) 0.3423(7) 0.057(4) Uani 1 1 d . . .
H18 H 0.4674 0.0242 0.3810 0.068 Uiso 1 1 calc R . .
C19 C 0.3863(5) 0.1114(11) 0.3316(7) 0.053(4) Uani 1 1 d . . .
H19 H 0.3874 0.1632 0.3640 0.063 Uiso 1 1 calc R . .
C20 C 0.3162(6) 0.3631(12) 0.2570(8) 0.057(4) Uani 1 1 d . . .
C21 C 0.3204(7) 0.4021(13) 0.1998(10) 0.078(5) Uani 1 1 d . . .
H21 H 0.3037 0.3593 0.1625 0.093 Uiso 1 1 calc R . .
C22 C 0.3502(8) 0.5070(16) 0.1977(11) 0.089(6) Uani 1 1 d . . .
H22 H 0.3523 0.5345 0.1586 0.107 Uiso 1 1 calc R . .
C23 C 0.3764(7) 0.5699(15) 0.2529(14) 0.102(8) Uani 1 1 d . . .
H23 H 0.3968 0.6388 0.2515 0.122 Uiso 1 1 calc R . .
C24 C 0.3721(7) 0.5314(14) 0.3072(11) 0.087(6) Uani 1 1 d . . .
H24 H 0.3889 0.5750 0.3441 0.104 Uiso 1 1 calc R . .
C25 C 0.3434(6) 0.4272(12) 0.3118(9) 0.072(5) Uani 1 1 d . . .
H25 H 0.3425 0.4010 0.3515 0.086 Uiso 1 1 calc R . .
C26 C 0.1270(13) 0.114(2) 0.0658(12) 0.137(9) Uani 1 1 d U . .
H26A H 0.1117 0.1631 0.0284 0.164 Uiso 1 1 calc R . .
H26B H 0.1729 0.1082 0.0772 0.164 Uiso 1 1 calc R . .
C27 C 0.103(2) 0.020(2) 0.0538(16) 0.277(19) Uani 1 1 d U . .
H27A H 0.1132 -0.0119 0.0180 0.415 Uiso 1 1 calc R . .
H27B H 0.0577 0.0267 0.0432 0.415 Uiso 1 1 calc R . .
H27C H 0.1193 -0.0284 0.0906 0.415 Uiso 1 1 calc R . .
C28 C 0.1024(9) 0.427(2) 0.0856(12) 0.114(7) Uani 1 1 d . . .
H28A H 0.0716 0.3817 0.0534 0.137 Uiso 1 1 calc R . .
H28B H 0.0826 0.4523 0.1168 0.137 Uiso 1 1 calc R . .
C29 C 0.1181(15) 0.515(3) 0.0586(14) 0.216(19) Uani 1 1 d . . .
H29C H 0.0808 0.5593 0.0377 0.324 Uiso 1 1 calc R . .
H29A H 0.1374 0.4902 0.0275 0.324 Uiso 1 1 calc R . .
H29B H 0.1478 0.5609 0.0906 0.324 Uiso 1 1 calc R . .
C30 C 0.1135(6) 0.4590(12) 0.2933(7) 0.061(4) Uani 1 1 d . . .
H30 H 0.1142 0.4561 0.2512 0.073 Uiso 1 1 calc R . .
C31 C 0.1204(7) 0.5634(13) 0.3247(11) 0.083(6) Uani 1 1 d . . .
H31 H 0.1237 0.6295 0.3025 0.099 Uiso 1 1 calc R . .
C32 C 0.1223(7) 0.5710(15) 0.3858(10) 0.081(5) Uani 1 1 d . . .
H32 H 0.1298 0.6404 0.4076 0.097 Uiso 1 1 calc R . .
C33 C 0.1128(6) 0.4713(14) 0.4157(9) 0.075(5) Uani 1 1 d . . .
H33 H 0.1120 0.4729 0.4578 0.089 Uiso 1 1 calc R . .
C34 C 0.1044(5) 0.3687(12) 0.3818(7) 0.054(4) Uani 1 1 d . . .
H34 H 0.0974 0.3025 0.4020 0.065 Uiso 1 1 calc R . .
C35 C 0.0222(5) 0.0889(11) 0.3123(6) 0.045(3) Uani 1 1 d . . .
C36 C 0.0341(5) 0.0348(10) 0.2597(7) 0.050(4) Uani 1 1 d . . .
H36 H 0.0534 -0.0367 0.2650 0.060 Uiso 1 1 calc R . .
C37 C 0.0168(5) 0.0888(10) 0.1992(6) 0.047(3) Uani 1 1 d . . .
H37 H 0.0255 0.0532 0.1651 0.057 Uiso 1 1 calc R . .
C38 C -0.0140(6) 0.1971(11) 0.1896(6) 0.048(3) Uani 1 1 d . . .
C39 C -0.0245(5) 0.2527(10) 0.2415(6) 0.043(3) Uani 1 1 d . . .
H39 H -0.0436 0.3244 0.2363 0.052 Uiso 1 1 calc R . .
C40 C -0.0057(5) 0.1982(11) 0.3024(6) 0.044(3) Uani 1 1 d . . .
H40 H -0.0120 0.2361 0.3371 0.053 Uiso 1 1 calc R . .
C41 C 0.0351(7) 0.0311(14) 0.3752(7) 0.080(5) Uani 1 1 d . . .
H41B H 0.0540 -0.0422 0.3737 0.120 Uiso 1 1 calc R . .
H41A H -0.0041 0.0211 0.3844 0.120 Uiso 1 1 calc R . .
H41C H 0.0638 0.0768 0.4082 0.120 Uiso 1 1 calc R . .
C42 C -0.0337(7) 0.2518(12) 0.1227(7) 0.066(4) Uani 1 1 d . . .
H42 H 0.0018 0.2421 0.1056 0.079 Uiso 1 1 calc R . .
C43 C -0.0893(7) 0.1854(16) 0.0803(7) 0.090(6) Uani 1 1 d . . .
H43B H -0.0783 0.1060 0.0815 0.135 Uiso 1 1 calc R . .
H43C H -0.0999 0.2131 0.0370 0.135 Uiso 1 1 calc R . .
H43A H -0.1252 0.1949 0.0953 0.135 Uiso 1 1 calc R . .
C44 C -0.0475(8) 0.3765(13) 0.1226(7) 0.085(5) Uani 1 1 d . . .
H44B H -0.0108 0.4157 0.1499 0.127 Uiso 1 1 calc R . .
H44A H -0.0829 0.3886 0.1381 0.127 Uiso 1 1 calc R . .
H44C H -0.0578 0.4056 0.0795 0.127 Uiso 1 1 calc R . .
N1 N 0.2249(5) 0.1975(9) 0.1915(5) 0.057(3) Uani 1 1 d . . .
N2 N 0.1059(4) 0.3614(8) 0.3229(5) 0.045(3) Uani 1 1 d . . .
O1 O 0.1222(4) 0.2860(8) 0.2092(4) 0.055(2) Uani 1 1 d . . .
O2 O 0.1623(5) 0.3522(10) 0.1199(5) 0.086(4) Uani 1 1 d . . .
O3 O 0.1104(5) 0.1616(10) 0.1179(5) 0.080(3) Uani 1 1 d . . .
P3 P 0.15542(16) 0.2488(3) 0.16300(18) 0.0591(10) Uani 1 1 d . . .
P2 P 0.27799(15) 0.2271(3) 0.25750(17) 0.0486(8) Uani 1 1 d . . .
P1 P 0.18506(13) 0.1381(2) 0.32984(15) 0.0387(7) Uani 1 1 d . . .
Ru1 Ru 0.08046(4) 0.20581(8) 0.27137(5) 0.0403(3) Uani 1 1 d . . .
F12 F 1.0021(5) 0.7288(8) 0.0508(4) 0.093(3) Uani 1 1 d . . .
F11 F 0.9347(4) 0.8680(7) 0.1009(4) 0.076(2) Uani 1 1 d . . .
F8 F 0.9847(5) 0.7678(8) 0.2120(4) 0.090(3) Uani 1 1 d . . .
F10 F 0.9254(5) 0.6438(8) 0.1091(5) 0.103(3) Uani 1 1 d . . .
F7 F 1.0531(4) 0.6304(7) 0.1646(4) 0.085(3) Uani 1 1 d . . .
F9 F 1.0601(4) 0.8543(7) 0.1520(4) 0.080(3) Uani 1 1 d . . .
F2 F 0.0851(9) 0.7971(12) 0.4400(10) 0.195(8) Uani 1 1 d . . .
F3 F 0.0707(14) 0.6261(12) 0.5080(11) 0.283(15) Uani 1 1 d . . .
F4 F -0.0046(6) 0.7306(11) 0.5514(5) 0.126(4) Uani 1 1 d . . .
F5 F -0.0265(10) 0.8802(14) 0.4632(8) 0.206(8) Uani 1 1 d . . .
F6 F 0.0910(11) 0.831(3) 0.5458(14) 0.373(18) Uani 1 1 d . . .
Sb1 Sb 0.9894(4) 0.7465(6) 0.1378(4) 0.0348(12) Uani 0.50 1 d P A 1
Sb2 Sb 0.04331(10) 0.7592(3) 0.49391(17) 0.0519(7) Uani 0.50 1 d P B 1
F1 F 0.0013(17) 0.683(4) 0.420(2) 0.23(2) Uani 0.50 1 d P B 1
Sb2A Sb 0.01178(19) 0.7583(3) 0.48228(17) 0.0790(10) Uani 0.50 1 d P B 2
F1A F -0.057(3) 0.704(5) 0.437(2) 0.40(5) Uani 0.50 1 d P B 2
Sb1A Sb 0.9983(4) 0.7482(7) 0.1248(4) 0.049(2) Uani 0.50 1 d P A 2
C47 C 0.2587(15) 0.534(2) 0.0231(13) 0.078(9) Uiso 0.50 1 d PD C -1
H47A H 0.3047 0.5298 0.0365 0.094 Uiso 0.50 1 calc PR C -1
H47B H 0.2436 0.5006 0.0560 0.094 Uiso 0.50 1 calc PR C -1
C48 C 0.2286(17) 0.479(3) -0.0413(14) 0.089(10) Uiso 0.50 1 d PD C -1
H48A H 0.2490 0.4991 -0.0728 0.107 Uiso 0.50 1 calc PR C -1
H48B H 0.1830 0.4907 -0.0584 0.107 Uiso 0.50 1 calc PR C -1
C51 C 0.242(2) 0.271(4) -0.1106(19) 0.141(13) Uiso 0.50 1 d PD C -1
H51A H 0.2407 0.2009 -0.1333 0.211 Uiso 0.50 1 calc PR C -1
H51B H 0.2828 0.3065 -0.1024 0.211 Uiso 0.50 1 calc PR C -1
H51C H 0.2095 0.3218 -0.1362 0.211 Uiso 0.50 1 calc PR C -1
C49 C 0.247(3) 0.361(3) -0.0129(19) 0.19(2) Uiso 0.50 1 d PD C -1
H49A H 0.2292 0.3549 0.0224 0.223 Uiso 0.50 1 calc PR C -1
H49B H 0.2925 0.3615 0.0064 0.223 Uiso 0.50 1 calc PR C -1
C50 C 0.231(3) 0.249(3) -0.049(2) 0.141(13) Uiso 0.50 1 d PD C -1
H50A H 0.2578 0.1875 -0.0260 0.169 Uiso 0.50 1 calc PR C -1
H50B H 0.1865 0.2276 -0.0564 0.169 Uiso 0.50 1 calc PR C -1
C46 C 0.236(2) 0.656(3) 0.009(2) 0.118(14) Uiso 0.50 1 d PD C -1
H46A H 0.2045 0.6597 -0.0334 0.178 Uiso 0.50 1 calc PR C -1
H46B H 0.2710 0.7046 0.0100 0.178 Uiso 0.50 1 calc PR C -1
H46C H 0.2168 0.6814 0.0400 0.178 Uiso 0.50 1 calc PR C -1

loop_
_atom_site_aniso_label
_atom_site_aniso_U_11
_atom_site_aniso_U_22
_atom_site_aniso_U_33
_atom_site_aniso_U_23
_atom_site_aniso_U_13
_atom_site_aniso_U_12
C1 0.033(5) 0.039(7) 0.054(8) -0.006(5) 0.017(6) 0.006(5)
C2 0.043(6) 0.054(8) 0.058(8) -0.007(6) 0.021(6) -0.004(6)
C3 0.060(8) 0.064(9) 0.061(9) -0.022(7) 0.019(7) 0.010(7)
C4 0.064(8) 0.058(8) 0.067(9) -0.002(7) 0.043(8) 0.020(7)
C5 0.051(7) 0.048(7) 0.064(9) 0.009(6) 0.029(7) 0.015(6)
C6 0.041(6) 0.051(7) 0.049(8) 0.004(6) 0.022(6) 0.004(5)
C7 0.039(6) 0.045(7) 0.045(7) 0.002(5) 0.014(6) 0.005(5)
C8 0.029(5) 0.060(8) 0.044(8) 0.003(6) 0.009(5) 0.007(5)
C9 0.034(6) 0.072(9) 0.048(9) 0.011(7) 0.010(6) 0.005(6)
C10 0.066(9) 0.093(12) 0.027(7) -0.006(7) 0.017(7) 0.009(8)
C11 0.078(9) 0.054(9) 0.048(9) -0.009(6) 0.019(7) 0.002(7)
C12 0.041(6) 0.043(7) 0.051(8) -0.004(5) 0.013(6) 0.001(5)
C13 0.030(5) 0.045(7) 0.054(8) 0.000(5) 0.022(5) 0.004(5)
C14 0.030(6) 0.049(7) 0.074(10) 0.005(6) 0.025(6) 0.009(5)
C15 0.037(6) 0.064(9) 0.075(10) -0.003(7) 0.038(7) 0.002(6)
C16 0.057(8) 0.061(9) 0.090(12) -0.004(8) 0.036(9) -0.004(7)
C17 0.052(8) 0.055(9) 0.113(14) 0.014(9) 0.040(9) 0.009(7)
C18 0.041(7) 0.061(9) 0.074(10) 0.012(7) 0.026(7) -0.002(6)
C19 0.034(6) 0.049(7) 0.082(10) 0.002(7) 0.029(7) 0.003(5)
C20 0.034(6) 0.064(9) 0.088(11) 0.008(8) 0.040(7) -0.001(6)
C21 0.061(9) 0.056(9) 0.128(15) 0.030(10) 0.046(10) 0.014(7)
C22 0.062(10) 0.082(13) 0.150(19) 0.050(12) 0.070(12) 0.026(9)
C23 0.045(8) 0.053(11) 0.22(3) 0.025(14) 0.052(13) 0.004(7)
C24 0.050(9) 0.057(10) 0.16(2) -0.001(11) 0.044(11) -0.002(7)
C25 0.046(7) 0.056(9) 0.128(15) -0.008(9) 0.050(9) -0.008(6)
C26 0.17(2) 0.119(17) 0.133(19) -0.026(17) 0.071(19) 0.032(16)
C27 0.61(6) 0.12(2) 0.23(3) -0.05(2) 0.33(4) -0.08(3)
C28 0.089(14) 0.14(2) 0.132(19) 0.042(16) 0.069(14) 0.027(13)
C29 0.24(4) 0.28(4) 0.18(3) 0.14(3) 0.13(3) 0.19(3)
C30 0.052(7) 0.056(9) 0.074(10) 0.001(7) 0.019(7) 0.002(6)
C31 0.050(8) 0.048(9) 0.144(18) -0.004(10) 0.022(10) -0.005(6)
C32 0.062(9) 0.069(11) 0.106(15) -0.034(10) 0.019(10) -0.012(8)
C33 0.049(8) 0.081(12) 0.095(13) -0.020(10) 0.023(8) -0.002(7)
C34 0.034(6) 0.064(9) 0.060(10) 0.006(7) 0.009(6) 0.001(6)
C35 0.023(5) 0.058(8) 0.056(8) 0.019(6) 0.018(6) -0.005(5)
C36 0.036(6) 0.035(7) 0.077(10) 0.002(6) 0.013(7) -0.004(5)
C37 0.032(6) 0.054(8) 0.054(8) -0.007(6) 0.010(6) -0.007(5)
C38 0.048(7) 0.052(7) 0.041(7) 0.010(6) 0.011(6) -0.001(6)
C39 0.027(5) 0.049(7) 0.055(8) 0.007(6) 0.013(5) 0.012(5)
C40 0.023(5) 0.067(8) 0.046(7) 0.005(6) 0.017(5) -0.005(5)
C41 0.056(8) 0.092(12) 0.086(12) 0.040(9) 0.014(8) -0.011(8)
C42 0.058(8) 0.078(10) 0.052(9) 0.005(7) 0.005(7) -0.009(7)
C43 0.076(10) 0.140(16) 0.039(9) 0.019(9) -0.003(8) -0.043(10)
C44 0.096(12) 0.086(12) 0.060(10) 0.033(9) 0.008(9) 0.021(9)
N1 0.066(7) 0.060(7) 0.050(7) 0.012(5) 0.024(6) 0.013(6)
N2 0.029(4) 0.041(6) 0.060(7) 0.000(5) 0.008(5) -0.001(4)
O1 0.045(4) 0.071(6) 0.052(5) 0.003(4) 0.021(4) 0.006(4)
O2 0.065(6) 0.124(9) 0.070(7) 0.051(7) 0.024(6) 0.012(6)
O3 0.077(7) 0.120(9) 0.042(6) -0.007(6) 0.019(5) -0.010(6)
P3 0.0455(17) 0.083(3) 0.050(2) 0.0145(19) 0.0178(17) 0.0023(17)
P2 0.0399(15) 0.052(2) 0.060(2) 0.0030(15) 0.0254(16) 0.0024(13)
P1 0.0314(13) 0.0436(17) 0.0417(18) 0.0016(13) 0.0126(13) 0.0036(12)
Ru1 0.0305(4) 0.0437(5) 0.0463(6) 0.0063(4) 0.0117(4) 0.0025(4)
F12 0.127(8) 0.082(6) 0.063(6) -0.003(5) 0.019(6) 0.016(5)
F11 0.071(5) 0.077(6) 0.076(6) 0.007(4) 0.020(5) 0.003(4)
F8 0.131(8) 0.087(7) 0.066(6) 0.009(5) 0.051(6) -0.001(6)
F10 0.103(7) 0.077(6) 0.122(8) -0.007(6) 0.026(6) -0.034(5)
F7 0.102(7) 0.077(6) 0.064(5) 0.000(4) 0.012(5) 0.017(5)
F9 0.059(5) 0.071(5) 0.104(7) -0.017(5) 0.018(5) -0.020(4)
F2 0.239(19) 0.114(10) 0.29(2) 0.077(12) 0.163(17) 0.045(11)
F3 0.61(4) 0.107(11) 0.31(2) 0.086(13) 0.39(3) 0.123(17)
F4 0.110(8) 0.210(13) 0.081(7) 0.053(8) 0.062(7) 0.032(8)
F5 0.33(2) 0.180(15) 0.178(14) 0.088(12) 0.176(17) 0.056(15)
F6 0.25(2) 0.47(4) 0.43(4) -0.10(3) 0.15(2) -0.30(3)
Sb1 0.0463(13) 0.0383(13) 0.035(3) 0.0000(14) 0.0338(16) -0.0026(10)
Sb2 0.0444(10) 0.0583(13) 0.0539(16) -0.0088(9) 0.0169(11) -0.0113(11)
F1 0.14(3) 0.34(5) 0.21(4) -0.22(4) 0.05(3) -0.01(3)
Sb2A 0.145(3) 0.0467(13) 0.059(2) -0.0005(12) 0.052(2) 0.001(2)
F1A 0.34(7) 0.47(8) 0.18(4) -0.17(5) -0.19(4) 0.14(6)
Sb1A 0.067(3) 0.0563(16) 0.028(3) -0.0015(15) 0.020(2) -0.0230(19)

loop_
_atom_type_symbol
_atom_type_description
_atom_type_scat_dispersion_real
_atom_type_scat_dispersion_imag
_atom_type_scat_source
C C 0.0181 0.0091 'International Tables Vol C Tables 4.2.6.8 and 6.1.1.4'
H H 0.0000 0.0000 'International Tables Vol C Tables 4.2.6.8 and 6.1.1.4'
F F 0.0727 0.0534 'International Tables Vol C Tables 4.2.6.8 and 6.1.1.4'
N N 0.0311 0.0180 'International Tables Vol C Tables 4.2.6.8 and 6.1.1.4'
O O 0.0492 0.0322 'International Tables Vol C Tables 4.2.6.8 and 6.1.1.4'
P P 0.2955 0.4335 'International Tables Vol C Tables 4.2.6.8 and 6.1.1.4'
Ru Ru 0.0552 3.2960 'International Tables Vol C Tables 4.2.6.8 and 6.1.1.4'
Sb Sb -0.0562 5.8946 'International Tables Vol C Tables 4.2.6.8 and 6.1.1.4'

loop_
_geom_angle_atom_site_label_1
_geom_angle_atom_site_label_2
_geom_angle_atom_site_label_3
_geom_angle
_geom_angle_site_symmetry_1
_geom_angle_site_symmetry_3
_geom_angle_publ_flag
C2 C1 C6 119.7(11) . . ?
C2 C1 P1 119.9(9) . . ?
C6 C1 P1 120.4(9) . . ?
C1 C2 C3 118.8(11) . . ?
C1 C2 H2 120.6 . . ?
C3 C2 H2 120.6 . . ?
C4 C3 C2 122.0(12) . . ?
C4 C3 H3 119.0 . . ?
C2 C3 H3 119.0 . . ?
C3 C4 C5 118.9(12) . . ?
C3 C4 H4 120.5 . . ?
C5 C4 H4 120.5 . . ?
C6 C5 C4 119.7(11) . . ?
C6 C5 H5 120.1 . . ?
C4 C5 H5 120.1 . . ?
C5 C6 C1 120.9(12) . . ?
C5 C6 H6 119.5 . . ?
C1 C6 H6 119.5 . . ?
C8 C7 C12 120.0(12) . . ?
C8 C7 P1 120.0(9) . . ?
C12 C7 P1 119.8(10) . . ?
C7 C8 C9 121.0(12) . . ?
C7 C8 H8 119.5 . . ?
C9 C8 H8 119.5 . . ?
C8 C9 C10 118.0(13) . . ?
C8 C9 H9 121.0 . . ?
C10 C9 H9 121.0 . . ?
C11 C10 C9 121.1(13) . . ?
C11 C10 H10 119.5 . . ?
C9 C10 H10 119.5 . . ?
C12 C11 C10 120.6(13) . . ?
C12 C11 H11 119.7 . . ?
C10 C11 H11 119.7 . . ?
C11 C12 C7 119.2(12) . . ?
C11 C12 H12 120.4 . . ?
C7 C12 H12 120.4 . . ?
P2 C13 P1 118.5(6) . . ?
P2 C13 H13A 107.7 . . ?
P1 C13 H13A 107.7 . . ?
P2 C13 H13B 107.7 . . ?
P1 C13 H13B 107.7 . . ?
H13A C13 H13B 107.1 . . ?
C15 C14 C19 118.4(11) . . ?
C15 C14 P2 120.4(9) . . ?
C19 C14 P2 121.2(10) . . ?
C16 C15 C14 121.4(13) . . ?
C16 C15 H15 119.3 . . ?
C14 C15 H15 119.3 . . ?
C17 C16 C15 119.4(15) . . ?
C17 C16 H16 120.3 . . ?
C15 C16 H16 120.3 . . ?
C16 C17 C18 121.6(13) . . ?
C16 C17 H17 119.2 . . ?
C18 C17 H17 119.2 . . ?
C17 C18 C19 118.3(13) . . ?
C17 C18 H18 120.9 . . ?
C19 C18 H18 120.9 . . ?
C14 C19 C18 120.7(13) . . ?
C14 C19 H19 119.7 . . ?
C18 C19 H19 119.7 . . ?
C21 C20 C25 118.7(14) . . ?
C21 C20 P2 118.0(12) . . ?
C25 C20 P2 123.3(12) . . ?
C20 C21 C22 119.6(19) . . ?
C20 C21 H21 120.2 . . ?
C22 C21 H21 120.2 . . ?
C23 C22 C21 120.6(19) . . ?
C23 C22 H22 119.7 . . ?
C21 C22 H22 119.7 . . ?
C24 C23 C22 119.1(18) . . ?
C24 C23 H23 120.5 . . ?
C22 C23 H23 120.5 . . ?
C23 C24 C25 122(2) . . ?
C23 C24 H24 118.8 . . ?
C25 C24 H24 118.8 . . ?
C20 C25 C24 119.5(18) . . ?
C20 C25 H25 120.2 . . ?
C24 C25 H25 120.2 . . ?
C27 C26 O3 109(3) . . ?
C27 C26 H26A 109.9 . . ?
O3 C26 H26A 109.9 . . ?
C27 C26 H26B 109.9 . . ?
O3 C26 H26B 109.9 . . ?
H26A C26 H26B 108.3 . . ?
C26 C27 H27A 109.5 . . ?
C26 C27 H27B 109.5 . . ?
H27A C27 H27B 109.5 . . ?
C26 C27 H27C 109.5 . . ?
H27A C27 H27C 109.5 . . ?
H27B C27 H27C 109.5 . . ?
C29 C28 O2 110.8(19) . . ?
C29 C28 H28A 109.5 . . ?
O2 C28 H28A 109.5 . . ?
C29 C28 H28B 109.5 . . ?
O2 C28 H28B 109.5 . . ?
H28A C28 H28B 108.1 . . ?
C28 C29 H29C 109.5 . . ?
C28 C29 H29A 109.5 . . ?
H29C C29 H29A 109.5 . . ?
C28 C29 H29B 109.5 . . ?
H29C C29 H29B 109.5 . . ?
H29A C29 H29B 109.5 . . ?
N2 C30 C31 121.1(16) . . ?
N2 C30 H30 119.4 . . ?
C31 C30 H30 119.4 . . ?
C32 C31 C30 121.5(17) . . ?
C32 C31 H31 119.2 . . ?
C30 C31 H31 119.2 . . ?
C31 C32 C33 117.4(16) . . ?
C31 C32 H32 121.3 . . ?
C33 C32 H32 121.3 . . ?
C32 C33 C34 119.1(17) . . ?
C32 C33 H33 120.5 . . ?
C34 C33 H33 120.5 . . ?
N2 C34 C33 122.9(14) . . ?
N2 C34 H34 118.5 . . ?
C33 C34 H34 118.5 . . ?
C40 C35 C36 117.9(11) . . ?
C40 C35 C41 120.3(14) . . ?
C36 C35 C41 121.7(12) . . ?
C40 C35 Ru1 70.5(6) . . ?
C36 C35 Ru1 70.5(7) . . ?
C41 C35 Ru1 133.1(8) . . ?
C37 C36 C35 120.2(11) . . ?
C37 C36 Ru1 71.5(7) . . ?
C35 C36 Ru1 72.7(7) . . ?
C37 C36 H36 119.9 . . ?
C35 C36 H36 119.9 . . ?
Ru1 C36 H36 128.1 . . ?
C36 C37 C38 120.9(12) . . ?
C36 C37 Ru1 71.7(6) . . ?
C38 C37 Ru1 73.8(7) . . ?
C36 C37 H37 119.6 . . ?
C38 C37 H37 119.6 . . ?
Ru1 C37 H37 126.9 . . ?
C39 C38 C37 119.5(11) . . ?
C39 C38 C42 121.2(12) . . ?
C37 C38 C42 119.4(13) . . ?
C39 C38 Ru1 71.8(6) . . ?
C37 C38 Ru1 69.4(6) . . ?
C42 C38 Ru1 130.0(9) . . ?
C38 C39 C40 119.0(11) . . ?
C38 C39 Ru1 72.6(6) . . ?
C40 C39 Ru1 69.8(6) . . ?
C38 C39 H39 120.5 . . ?
C40 C39 H39 120.5 . . ?
Ru1 C39 H39 129.5 . . ?
C35 C40 C39 122.5(12) . . ?
C35 C40 Ru1 72.9(7) . . ?
C39 C40 Ru1 73.5(7) . . ?
C35 C40 H40 118.8 . . ?
C39 C40 H40 118.8 . . ?
Ru1 C40 H40 126.9 . . ?
C35 C41 H41B 109.5 . . ?
C35 C41 H41A 109.5 . . ?
H41B C41 H41A 109.5 . . ?
C35 C41 H41C 109.5 . . ?
H41B C41 H41C 109.5 . . ?
H41A C41 H41C 109.5 . . ?
C44 C42 C43 112.2(13) . . ?
C44 C42 C38 114.0(13) . . ?
C43 C42 C38 107.7(12) . . ?
C44 C42 H42 107.6 . . ?
C43 C42 H42 107.6 . . ?
C38 C42 H42 107.6 . . ?
C42 C43 H43B 109.5 . . ?
C42 C43 H43C 109.5 . . ?
H43B C43 H43C 109.5 . . ?
C42 C43 H43A 109.5 . . ?
H43B C43 H43A 109.5 . . ?
H43C C43 H43A 109.5 . . ?
C42 C44 H44B 109.5 . . ?
C42 C44 H44A 109.5 . . ?
H44B C44 H44A 109.5 . . ?
C42 C44 H44C 109.5 . . ?
H44B C44 H44C 109.5 . . ?
H44A C44 H44C 109.5 . . ?
P3 N1 P2 128.5(8) . . ?
C34 N2 C30 117.8(12) . . ?
C34 N2 Ru1 119.8(9) . . ?
C30 N2 Ru1 121.5(10) . . ?
P3 O1 Ru1 136.5(6) . . ?
C28 O2 P3 119.3(10) . . ?
C26 O3 P3 119.6(14) . . ?
O1 P3 O3 105.7(6) . . ?
O1 P3 O2 110.3(6) . . ?
O3 P3 O2 106.9(6) . . ?
O1 P3 N1 118.0(5) . . ?
O3 P3 N1 110.5(6) . . ?
O2 P3 N1 105.1(6) . . ?
N1 P2 C14 107.6(6) . . ?
N1 P2 C13 114.2(6) . . ?
C14 P2 C13 109.7(6) . . ?
N1 P2 C20 113.6(7) . . ?
C14 P2 C20 108.2(6) . . ?
C13 P2 C20 103.4(6) . . ?
C7 P1 C1 102.8(6) . . ?
C7 P1 C13 101.3(5) . . ?
C1 P1 C13 103.2(5) . . ?
C7 P1 Ru1 114.5(4) . . ?
C1 P1 Ru1 120.4(4) . . ?
C13 P1 Ru1 112.3(4) . . ?
O1 Ru1 N2 82.3(4) . . ?
O1 Ru1 C37 97.1(4) . . ?
N2 Ru1 C37 155.2(4) . . ?
O1 Ru1 C40 144.8(4) . . ?
N2 Ru1 C40 88.8(4) . . ?
C37 Ru1 C40 77.4(5) . . ?
O1 Ru1 C36 127.6(5) . . ?
N2 Ru1 C36 150.1(5) . . ?
C37 Ru1 C36 36.9(5) . . ?
C40 Ru1 C36 65.8(5) . . ?
O1 Ru1 C35 163.2(4) . . ?
N2 Ru1 C35 113.4(5) . . ?
C37 Ru1 C35 66.2(5) . . ?
C40 Ru1 C35 36.6(4) . . ?
C36 Ru1 C35 36.8(5) . . ?
O1 Ru1 C39 109.1(4) . . ?
N2 Ru1 C39 91.1(4) . . ?
C37 Ru1 C39 65.5(4) . . ?
C40 Ru1 C39 36.8(4) . . ?
C36 Ru1 C39 78.0(4) . . ?
C35 Ru1 C39 66.3(4) . . ?
O1 Ru1 C38 89.6(4) . . ?
N2 Ru1 C38 118.6(4) . . ?
C37 Ru1 C38 36.8(4) . . ?
C40 Ru1 C38 65.0(4) . . ?
C36 Ru1 C38 66.2(4) . . ?
C35 Ru1 C38 77.8(4) . . ?
C39 Ru1 C38 35.6(4) . . ?
O1 Ru1 P1 86.8(2) . . ?
N2 Ru1 P1 87.2(2) . . ?
C37 Ru1 P1 117.6(3) . . ?
C40 Ru1 P1 126.9(3) . . ?
C36 Ru1 P1 95.5(3) . . ?
C35 Ru1 P1 99.5(3) . . ?
C39 Ru1 P1 163.6(3) . . ?
C38 Ru1 P1 153.2(4) . . ?
Sb1A F12 Sb1 5.2(5) . . ?
Sb1 F11 Sb1A 11.8(5) . . ?
Sb1 F8 Sb1A 5.1(5) . . ?
Sb1 F10 Sb1A 11.1(5) . . ?
Sb1A F7 Sb1 12.0(5) . . ?
Sb1A F9 Sb1 11.2(5) . . ?
Sb2 F2 Sb2A 15.8(2) . . ?
Sb2 F3 Sb2A 18.3(3) . . ?
Sb2A F4 Sb2 19.91(18) . . ?
Sb2A F5 Sb2 16.5(3) . . ?
Sb2 F6 Sb2A 13.6(4) . . ?
F8 Sb1 F10 98.7(6) . . ?
F8 Sb1 F11 94.3(5) . . ?
F10 Sb1 F11 91.5(5) . . ?
F8 Sb1 F7 94.4(5) . . ?
F10 Sb1 F7 93.1(5) . . ?
F11 Sb1 F7 169.4(6) . . ?
F8 Sb1 F9 92.6(6) . . ?
F10 Sb1 F9 168.7(7) . . ?
F11 Sb1 F9 87.3(5) . . ?
F7 Sb1 F9 86.2(5) . . ?
F8 Sb1 F12 175.0(7) . . ?
F10 Sb1 F12 86.2(6) . . ?
F11 Sb1 F12 86.3(5) . . ?
F7 Sb1 F12 84.6(5) . . ?
F9 Sb1 F12 82.5(5) . . ?
F6 Sb2 F3 104.5(17) . . ?
F6 Sb2 F2 88.7(11) . . ?
F3 Sb2 F2 96.9(7) . . ?
F6 Sb2 F1 164.5(17) . . ?
F3 Sb2 F1 76.0(17) . . ?
F2 Sb2 F1 75.9(16) . . ?
F6 Sb2 F4 90.1(10) . . ?
F3 Sb2 F4 87.7(7) . . ?
F2 Sb2 F4 175.4(6) . . ?
F1 Sb2 F4 105.5(15) . . ?
F6 Sb2 F5 97.8(14) . . ?
F3 Sb2 F5 154.4(12) . . ?
F2 Sb2 F5 96.2(6) . . ?
F1 Sb2 F5 86.0(16) . . ?
F4 Sb2 F5 79.6(5) . . ?
F5 Sb2A F1A 83(2) . . ?
F5 Sb2A F4 98.8(7) . . ?
F1A Sb2A F4 93(3) . . ?
F5 Sb2A F3 170.7(11) . . ?
F1A Sb2A F3 105(2) . . ?
F4 Sb2A F3 84.6(6) . . ?
F5 Sb2A F6 94.2(12) . . ?
F1A Sb2A F6 173(3) . . ?
F4 Sb2A F6 81.5(9) . . ?
F3 Sb2A F6 77.7(13) . . ?
F5 Sb2A F2 96.0(7) . . ?
F1A Sb2A F2 120(3) . . ?
F4 Sb2A F2 145.8(7) . . ?
F3 Sb2A F2 76.7(6) . . ?
F6 Sb2A F2 66.8(9) . . ?
F12 Sb1A F9 98.4(6) . . ?
F12 Sb1A F7 97.4(6) . . ?
F9 Sb1A F7 92.5(5) . . ?
F12 Sb1A F11 95.4(6) . . ?
F9 Sb1A F11 90.1(5) . . ?
F7 Sb1A F11 166.5(6) . . ?
F12 Sb1A F10 92.2(6) . . ?
F9 Sb1A F10 168.7(7) . . ?
F7 Sb1A F10 89.9(5) . . ?
F11 Sb1A F10 85.2(5) . . ?
F12 Sb1A F8 174.5(7) . . ?
F9 Sb1A F8 86.4(5) . . ?
F7 Sb1A F8 85.0(5) . . ?
F11 Sb1A F8 81.9(5) . . ?
F10 Sb1A F8 82.8(5) . . ?
C48 C47 C46 101(3) . . ?
C48 C47 H47A 111.6 . . ?
C46 C47 H47A 111.6 . . ?
C48 C47 H47B 111.6 . . ?
C46 C47 H47B 111.6 . . ?
H47A C47 H47B 109.4 . . ?
C47 C48 C49 92(2) . . ?
C47 C48 H48A 113.3 . . ?
C49 C48 H48A 113.3 . . ?
C47 C48 H48B 113.3 . . ?
C49 C48 H48B 113.3 . . ?
H48A C48 H48B 110.7 . . ?
C50 C51 H51A 109.5 . . ?
C50 C51 H51B 109.5 . . ?
H51A C51 H51B 109.5 . . ?
C50 C51 H51C 109.5 . . ?
H51A C51 H51C 109.5 . . ?
H51B C51 H51C 109.5 . . ?
C48 C49 C50 126(3) . . ?
C48 C49 H49A 105.9 . . ?
C50 C49 H49A 105.9 . . ?
C48 C49 H49B 105.9 . . ?
C50 C49 H49B 105.9 . . ?
H49A C49 H49B 106.2 . . ?
C51 C50 C49 104.2(18) . . ?
C51 C50 H50A 110.9 . . ?
C49 C50 H50A 110.9 . . ?
C51 C50 H50B 110.9 . . ?
C49 C50 H50B 110.9 . . ?
H50A C50 H50B 108.9 . . ?
C47 C46 H46A 109.5 . . ?
C47 C46 H46B 109.5 . . ?
H46A C46 H46B 109.5 . . ?
C47 C46 H46C 109.5 . . ?
H46A C46 H46C 109.5 . . ?
H46B C46 H46C 109.5 . . ?

loop_
_geom_bond_atom_site_label_1
_geom_bond_atom_site_label_2
_geom_bond_distance
_geom_bond_site_symmetry_2
_geom_bond_publ_flag
C1 C2 1.380(16) . ?
C1 C6 1.409(15) . ?
C1 P1 1.830(11) . ?
C2 C3 1.393(17) . ?
C2 H2 0.9300 . ?
C3 C4 1.387(17) . ?
C3 H3 0.9300 . ?
C4 C5 1.396(18) . ?
C4 H4 0.9300 . ?
C5 C6 1.375(16) . ?
C5 H5 0.9300 . ?
C6 H6 0.9300 . ?
C7 C8 1.371(16) . ?
C7 C12 1.389(15) . ?
C7 P1 1.814(13) . ?
C8 C9 1.378(18) . ?
C8 H8 0.9300 . ?
C9 C10 1.385(18) . ?
C9 H9 0.9300 . ?
C10 C11 1.367(19) . ?
C10 H10 0.9300 . ?
C11 C12 1.361(18) . ?
C11 H11 0.9300 . ?
C12 H12 0.9300 . ?
C13 P2 1.805(13) . ?
C13 P1 1.865(11) . ?
C13 H13A 0.9700 . ?
C13 H13B 0.9700 . ?
C14 C15 1.389(18) . ?
C14 C19 1.395(17) . ?
C14 P2 1.792(11) . ?
C15 C16 1.379(18) . ?
C15 H15 0.9300 . ?
C16 C17 1.37(2) . ?
C16 H16 0.9300 . ?
C17 C18 1.38(2) . ?
C17 H17 0.9300 . ?
C18 C19 1.411(17) . ?
C18 H18 0.9300 . ?
C19 H19 0.9300 . ?
C20 C21 1.37(2) . ?
C20 C25 1.38(2) . ?
C20 P2 1.805(14) . ?
C21 C22 1.40(2) . ?
C21 H21 0.9300 . ?
C22 C23 1.38(3) . ?
C22 H22 0.9300 . ?
C23 C24 1.31(3) . ?
C23 H23 0.9300 . ?
C24 C25 1.39(2) . ?
C24 H24 0.9300 . ?
C25 H25 0.9300 . ?
C26 C27 1.21(3) . ?
C26 O3 1.42(2) . ?
C26 H26A 0.9700 . ?
C26 H26B 0.9700 . ?
C27 H27A 0.9600 . ?
C27 H27B 0.9600 . ?
C27 H27C 0.9600 . ?
C28 C29 1.29(3) . ?
C28 O2 1.57(2) . ?
C28 H28A 0.9700 . ?
C28 H28B 0.9700 . ?
C29 H29C 0.9600 . ?
C29 H29A 0.9600 . ?
C29 H29B 0.9600 . ?
C30 N2 1.351(16) . ?
C30 C31 1.39(2) . ?
C30 H30 0.9300 . ?
C31 C32 1.33(2) . ?
C31 H31 0.9300 . ?
C32 C33 1.39(2) . ?
C32 H32 0.9300 . ?
C33 C34 1.394(19) . ?
C33 H33 0.9300 . ?
C34 N2 1.308(17) . ?
C34 H34 0.9300 . ?
C35 C40 1.407(17) . ?
C35 C36 1.415(18) . ?
C35 C41 1.480(18) . ?
C35 Ru1 2.257(11) . ?
C36 C37 1.408(17) . ?
C36 Ru1 2.228(11) . ?
C36 H36 0.9300 . ?
C37 C38 1.423(17) . ?
C37 Ru1 2.225(11) . ?
C37 H37 0.9300 . ?
C38 C39 1.394(17) . ?
C38 C42 1.532(18) . ?
C38 Ru1 2.283(11) . ?
C39 C40 1.419(16) . ?
C39 Ru1 2.273(10) . ?
C39 H39 0.9300 . ?
C40 Ru1 2.225(11) . ?
C40 H40 0.9300 . ?
C41 H41B 0.9600 . ?
C41 H41A 0.9600 . ?
C41 H41C 0.9600 . ?
C42 C44 1.49(2) . ?
C42 C43 1.502(17) . ?
C42 H42 0.9800 . ?
C43 H43B 0.9600 . ?
C43 H43C 0.9600 . ?
C43 H43A 0.9600 . ?
C44 H44B 0.9600 . ?
C44 H44A 0.9600 . ?
C44 H44C 0.9600 . ?
N1 P3 1.583(11) . ?
N1 P2 1.585(11) . ?
N2 Ru1 2.123(10) . ?
O1 P3 1.496(10) . ?
O1 Ru1 2.099(9) . ?
O2 P3 1.573(10) . ?
O3 P3 1.545(11) . ?
P1 Ru1 2.398(3) . ?
F12 Sb1A 1.669(12) . ?
F12 Sb1 2.030(12) . ?
F11 Sb1 1.877(11) . ?
F11 Sb1A 1.939(11) . ?
F8 Sb1 1.682(12) . ?
F8 Sb1A 2.043(12) . ?
F10 Sb1 1.812(12) . ?
F10 Sb1A 1.968(12) . ?
F7 Sb1A 1.860(11) . ?
F7 Sb1 1.912(11) . ?
F9 Sb1A 1.803(11) . ?
F9 Sb1 1.959(11) . ?
F2 Sb2 1.777(17) . ?
F2 Sb2A 2.162(16) . ?
F3 Sb2 1.665(14) . ?
F3 Sb2A 1.987(18) . ?
F4 Sb2A 1.702(11) . ?
F4 Sb2 1.922(11) . ?
F5 Sb2A 1.644(16) . ?
F5 Sb2 2.046(17) . ?
F6 Sb2 1.53(2) . ?
F6 Sb2A 2.05(2) . ?
Sb2 F1 1.83(3) . ?
Sb2A F1A 1.67(5) . ?
C47 C48 1.505(19) . ?
C47 C46 1.513(19) . ?
C47 H47A 0.9700 . ?
C47 H47B 0.9700 . ?
C48 C49 1.51(2) . ?
C48 H48A 0.9700 . ?
C48 H48B 0.9700 . ?
C51 C50 1.47(2) . ?
C51 H51A 0.9600 . ?
C51 H51B 0.9600 . ?
C51 H51C 0.9600 . ?
C49 C50 1.52(2) . ?
C49 H49A 0.9700 . ?
C49 H49B 0.9700 . ?
C50 H50A 0.9700 . ?
C50 H50B 0.9700 . ?
C46 H46A 0.9600 . ?
C46 H46B 0.9600 . ?
C46 H46C 0.9600 . ?

loop_
_geom_torsion_atom_site_label_1
_geom_torsion_atom_site_label_2
_geom_torsion_atom_site_label_3
_geom_torsion_atom_site_label_4
_geom_torsion
_geom_torsion_site_symmetry_1
_geom_torsion_site_symmetry_2
_geom_torsion_site_symmetry_3
_geom_torsion_site_symmetry_4
_geom_torsion_publ_flag
C6 C1 C2 C3 0(2) . . . . ?
P1 C1 C2 C3 177.2(11) . . . . ?
C1 C2 C3 C4 -1(2) . . . . ?
C2 C3 C4 C5 1(2) . . . . ?
C3 C4 C5 C6 0(2) . . . . ?
C4 C5 C6 C1 -1(2) . . . . ?
C2 C1 C6 C5 0.5(19) . . . . ?
P1 C1 C6 C5 -176.6(10) . . . . ?
C12 C7 C8 C9 1.4(17) . . . . ?
P1 C7 C8 C9 -173.4(9) . . . . ?
C7 C8 C9 C10 -0.7(17) . . . . ?
C8 C9 C10 C11 -1(2) . . . . ?
C9 C10 C11 C12 2(2) . . . . ?
C10 C11 C12 C7 -2(2) . . . . ?
C8 C7 C12 C11 -0.2(18) . . . . ?
P1 C7 C12 C11 174.6(10) . . . . ?
C19 C14 C15 C16 -2(2) . . . . ?
P2 C14 C15 C16 176.6(11) . . . . ?
C14 C15 C16 C17 4(2) . . . . ?
C15 C16 C17 C18 -5(2) . . . . ?
C16 C17 C18 C19 4(2) . . . . ?
C15 C14 C19 C18 1.2(19) . . . . ?
P2 C14 C19 C18 -177.8(10) . . . . ?
C17 C18 C19 C14 -2(2) . . . . ?
C25 C20 C21 C22 -2(2) . . . . ?
P2 C20 C21 C22 -179.6(10) . . . . ?
C20 C21 C22 C23 1(2) . . . . ?
C21 C22 C23 C24 -1(3) . . . . ?
C22 C23 C24 C25 2(3) . . . . ?
C21 C20 C25 C24 2(2) . . . . ?
P2 C20 C25 C24 179.9(11) . . . . ?
C23 C24 C25 C20 -2(2) . . . . ?
N2 C30 C31 C32 3(2) . . . . ?
C30 C31 C32 C33 -4(2) . . . . ?
C31 C32 C33 C34 3(2) . . . . ?
C32 C33 C34 N2 1(2) . . . . ?
C40 C35 C36 C37 -1.6(16) . . . . ?
C41 C35 C36 C37 175.2(11) . . . . ?
Ru1 C35 C36 C37 -55.5(9) . . . . ?
C40 C35 C36 Ru1 53.9(9) . . . . ?
C41 C35 C36 Ru1 -129.3(11) . . . . ?
C35 C36 C37 C38 -1.2(16) . . . . ?
Ru1 C36 C37 C38 -57.4(10) . . . . ?
C35 C36 C37 Ru1 56.1(9) . . . . ?
C36 C37 C38 C39 2.9(17) . . . . ?
Ru1 C37 C38 C39 -53.4(10) . . . . ?
C36 C37 C38 C42 -178.4(11) . . . . ?
Ru1 C37 C38 C42 125.2(11) . . . . ?
C36 C37 C38 Ru1 56.3(9) . . . . ?
C37 C38 C39 C40 -1.7(17) . . . . ?
C42 C38 C39 C40 179.7(11) . . . . ?
Ru1 C38 C39 C40 -53.9(9) . . . . ?
C37 C38 C39 Ru1 52.3(10) . . . . ?
C42 C38 C39 Ru1 -126.3(12) . . . . ?
C36 C35 C40 C39 2.9(15) . . . . ?
C41 C35 C40 C39 -173.9(11) . . . . ?
Ru1 C35 C40 C39 56.8(9) . . . . ?
C36 C35 C40 Ru1 -53.9(9) . . . . ?
C41 C35 C40 Ru1 129.3(10) . . . . ?
C38 C39 C40 C35 -1.3(16) . . . . ?
Ru1 C39 C40 C35 -56.5(9) . . . . ?
C38 C39 C40 Ru1 55.3(10) . . . . ?
C39 C38 C42 C44 15.6(19) . . . . ?
C37 C38 C42 C44 -163.0(13) . . . . ?
Ru1 C38 C42 C44 -76.2(18) . . . . ?
C39 C38 C42 C43 -109.5(15) . . . . ?
C37 C38 C42 C43 71.8(17) . . . . ?
Ru1 C38 C42 C43 158.7(12) . . . . ?
C33 C34 N2 C30 -2.7(17) . . . . ?
C33 C34 N2 Ru1 -171.9(9) . . . . ?
C31 C30 N2 C34 0.9(18) . . . . ?
C31 C30 N2 Ru1 169.9(10) . . . . ?
C29 C28 O2 P3 173(2) . . . . ?
C27 C26 O3 P3 152(3) . . . . ?
Ru1 O1 P3 O3 52.6(8) . . . . ?
Ru1 O1 P3 O2 167.7(7) . . . . ?
Ru1 O1 P3 N1 -71.6(9) . . . . ?
C26 O3 P3 O1 176.7(14) . . . . ?
C26 O3 P3 O2 59.2(16) . . . . ?
C26 O3 P3 N1 -54.6(16) . . . . ?
C28 O2 P3 O1 -49.5(15) . . . . ?
C28 O2 P3 O3 64.9(15) . . . . ?
C28 O2 P3 N1 -177.7(14) . . . . ?
P2 N1 P3 O1 -30.9(12) . . . . ?
P2 N1 P3 O3 -152.6(9) . . . . ?
P2 N1 P3 O2 92.5(10) . . . . ?
P3 N1 P2 C14 165.3(9) . . . . ?
P3 N1 P2 C13 43.3(11) . . . . ?
P3 N1 P2 C20 -74.9(11) . . . . ?
C15 C14 P2 N1 9.7(13) . . . . ?
C19 C14 P2 N1 -171.4(11) . . . . ?
C15 C14 P2 C13 134.4(11) . . . . ?
C19 C14 P2 C13 -46.7(12) . . . . ?
C15 C14 P2 C20 -113.5(12) . . . . ?
C19 C14 P2 C20 65.4(13) . . . . ?
P1 C13 P2 N1 37.7(9) . . . . ?
P1 C13 P2 C14 -83.1(7) . . . . ?
P1 C13 P2 C20 161.6(7) . . . . ?
C21 C20 P2 N1 -29.3(13) . . . . ?
C25 C20 P2 N1 153.2(11) . . . . ?
C21 C20 P2 C14 90.2(12) . . . . ?
C25 C20 P2 C14 -87.3(12) . . . . ?
C21 C20 P2 C13 -153.5(11) . . . . ?
C25 C20 P2 C13 29.0(12) . . . . ?
C8 C7 P1 C1 -44.4(11) . . . . ?
C12 C7 P1 C1 140.7(9) . . . . ?
C8 C7 P1 C13 -151.0(9) . . . . ?
C12 C7 P1 C13 34.1(10) . . . . ?
C8 C7 P1 Ru1 87.9(10) . . . . ?
C12 C7 P1 Ru1 -86.9(10) . . . . ?
C2 C1 P1 C7 144.4(11) . . . . ?
C6 C1 P1 C7 -38.4(12) . . . . ?
C2 C1 P1 C13 -110.5(11) . . . . ?
C6 C1 P1 C13 66.7(11) . . . . ?
C2 C1 P1 Ru1 15.6(12) . . . . ?
C6 C1 P1 Ru1 -167.2(8) . . . . ?
P2 C13 P1 C7 151.1(6) . . . . ?
P2 C13 P1 C1 44.9(8) . . . . ?
P2 C13 P1 Ru1 -86.2(6) . . . . ?
P3 O1 Ru1 N2 152.3(7) . . . . ?
P3 O1 Ru1 C37 -52.7(8) . . . . ?
P3 O1 Ru1 C40 -130.9(8) . . . . ?
P3 O1 Ru1 C36 -29.8(9) . . . . ?
P3 O1 Ru1 C35 -48.1(16) . . . . ?
P3 O1 Ru1 C39 -119.2(7) . . . . ?
P3 O1 Ru1 C38 -88.8(8) . . . . ?
P3 O1 Ru1 P1 64.7(7) . . . . ?
C34 N2 Ru1 O1 -166.7(9) . . . . ?
C30 N2 Ru1 O1 24.5(9) . . . . ?
C34 N2 Ru1 C37 103.1(13) . . . . ?
C30 N2 Ru1 C37 -65.7(15) . . . . ?
C34 N2 Ru1 C40 47.5(9) . . . . ?
C30 N2 Ru1 C40 -121.3(9) . . . . ?
C34 N2 Ru1 C36 16.7(13) . . . . ?
C30 N2 Ru1 C36 -152.1(9) . . . . ?
C34 N2 Ru1 C35 19.6(9) . . . . ?
C30 N2 Ru1 C35 -149.2(9) . . . . ?
C34 N2 Ru1 C39 84.2(9) . . . . ?
C30 N2 Ru1 C39 -84.6(9) . . . . ?
C34 N2 Ru1 C38 108.0(9) . . . . ?
C30 N2 Ru1 C38 -60.8(10) . . . . ?
C34 N2 Ru1 P1 -79.5(8) . . . . ?
C30 N2 Ru1 P1 111.7(9) . . . . ?
C36 C37 Ru1 O1 149.1(7) . . . . ?
C38 C37 Ru1 O1 -79.7(8) . . . . ?
C36 C37 Ru1 N2 -123.9(11) . . . . ?
C38 C37 Ru1 N2 7.3(16) . . . . ?
C36 C37 Ru1 C40 -66.3(8) . . . . ?
C38 C37 Ru1 C40 64.9(8) . . . . ?
C38 C37 Ru1 C36 131.2(12) . . . . ?
C36 C37 Ru1 C35 -29.5(7) . . . . ?
C38 C37 Ru1 C35 101.7(8) . . . . ?
C36 C37 Ru1 C39 -103.1(8) . . . . ?
C38 C37 Ru1 C39 28.1(7) . . . . ?
C36 C37 Ru1 C38 -131.2(12) . . . . ?
C36 C37 Ru1 P1 59.0(8) . . . . ?
C38 C37 Ru1 P1 -169.8(6) . . . . ?
C35 C40 Ru1 O1 151.3(7) . . . . ?
C39 C40 Ru1 O1 18.8(11) . . . . ?
C35 C40 Ru1 N2 -133.9(7) . . . . ?
C39 C40 Ru1 N2 93.5(7) . . . . ?
C35 C40 Ru1 C37 66.8(7) . . . . ?
C39 C40 Ru1 C37 -65.7(7) . . . . ?
C35 C40 Ru1 C36 29.8(7) . . . . ?
C39 C40 Ru1 C36 -102.8(8) . . . . ?
C39 C40 Ru1 C35 -132.6(11) . . . . ?
C35 C40 Ru1 C39 132.6(11) . . . . ?
C35 C40 Ru1 C38 103.6(8) . . . . ?
C39 C40 Ru1 C38 -29.0(7) . . . . ?
C35 C40 Ru1 P1 -48.3(8) . . . . ?
C39 C40 Ru1 P1 179.1(6) . . . . ?
C37 C36 Ru1 O1 -40.0(9) . . . . ?
C35 C36 Ru1 O1 -171.3(5) . . . . ?
C37 C36 Ru1 N2 135.8(8) . . . . ?
C35 C36 Ru1 N2 4.5(11) . . . . ?
C35 C36 Ru1 C37 -131.3(10) . . . . ?
C37 C36 Ru1 C40 101.6(8) . . . . ?
C35 C36 Ru1 C40 -29.7(6) . . . . ?
C37 C36 Ru1 C35 131.3(10) . . . . ?
C37 C36 Ru1 C39 65.0(8) . . . . ?
C35 C36 Ru1 C39 -66.3(7) . . . . ?
C37 C36 Ru1 C38 29.5(7) . . . . ?
C35 C36 Ru1 C38 -101.8(7) . . . . ?
C37 C36 Ru1 P1 -130.2(7) . . . . ?
C35 C36 Ru1 P1 98.5(6) . . . . ?
C40 C35 Ru1 O1 -106.2(14) . . . . ?
C36 C35 Ru1 O1 24.5(16) . . . . ?
C41 C35 Ru1 O1 140.2(14) . . . . ?
C40 C35 Ru1 N2 51.7(8) . . . . ?
C36 C35 Ru1 N2 -177.6(6) . . . . ?
C41 C35 Ru1 N2 -62.0(15) . . . . ?
C40 C35 Ru1 C37 -101.2(7) . . . . ?
C36 C35 Ru1 C37 29.5(6) . . . . ?
C41 C35 Ru1 C37 145.1(16) . . . . ?
C36 C35 Ru1 C40 130.8(10) . . . . ?
C41 C35 Ru1 C40 -113.6(18) . . . . ?
C40 C35 Ru1 C36 -130.8(10) . . . . ?
C41 C35 Ru1 C36 115.6(17) . . . . ?
C40 C35 Ru1 C39 -28.8(7) . . . . ?
C36 C35 Ru1 C39 102.0(7) . . . . ?
C41 C35 Ru1 C39 -142.4(16) . . . . ?
C40 C35 Ru1 C38 -64.4(7) . . . . ?
C36 C35 Ru1 C38 66.4(7) . . . . ?
C41 C35 Ru1 C38 -178.0(16) . . . . ?
C40 C35 Ru1 P1 142.7(6) . . . . ?
C36 C35 Ru1 P1 -86.5(6) . . . . ?
C41 C35 Ru1 P1 29.1(15) . . . . ?
C38 C39 Ru1 O1 60.2(8) . . . . ?
C40 C39 Ru1 O1 -168.7(7) . . . . ?
C38 C39 Ru1 N2 142.4(8) . . . . ?
C40 C39 Ru1 N2 -86.5(8) . . . . ?
C38 C39 Ru1 C37 -29.0(7) . . . . ?
C40 C39 Ru1 C37 102.1(8) . . . . ?
C38 C39 Ru1 C40 -131.1(11) . . . . ?
C38 C39 Ru1 C36 -65.7(8) . . . . ?
C40 C39 Ru1 C36 65.4(8) . . . . ?
C38 C39 Ru1 C35 -102.4(8) . . . . ?
C40 C39 Ru1 C35 28.7(7) . . . . ?
C40 C39 Ru1 C38 131.1(11) . . . . ?
C38 C39 Ru1 P1 -133.6(10) . . . . ?
C40 C39 Ru1 P1 -2.5(16) . . . . ?
C39 C38 Ru1 O1 -124.9(7) . . . . ?
C37 C38 Ru1 O1 102.5(8) . . . . ?
C42 C38 Ru1 O1 -9.1(13) . . . . ?
C39 C38 Ru1 N2 -43.9(9) . . . . ?
C37 C38 Ru1 N2 -176.5(7) . . . . ?
C42 C38 Ru1 N2 71.9(14) . . . . ?
C39 C38 Ru1 C37 132.6(11) . . . . ?
C42 C38 Ru1 C37 -111.6(16) . . . . ?
C39 C38 Ru1 C40 29.8(7) . . . . ?
C37 C38 Ru1 C40 -102.8(9) . . . . ?
C42 C38 Ru1 C40 145.6(14) . . . . ?
C39 C38 Ru1 C36 103.0(8) . . . . ?
C37 C38 Ru1 C36 -29.6(8) . . . . ?
C42 C38 Ru1 C36 -141.2(14) . . . . ?
C39 C38 Ru1 C35 66.2(8) . . . . ?
C37 C38 Ru1 C35 -66.4(8) . . . . ?
C42 C38 Ru1 C35 -178.0(14) . . . . ?
C37 C38 Ru1 C39 -132.6(11) . . . . ?
C42 C38 Ru1 C39 115.8(15) . . . . ?
C39 C38 Ru1 P1 153.0(7) . . . . ?
C37 C38 Ru1 P1 20.4(13) . . . . ?
C42 C38 Ru1 P1 -91.2(14) . . . . ?
C7 P1 Ru1 O1 145.3(5) . . . . ?
C1 P1 Ru1 O1 -91.3(6) . . . . ?
C13 P1 Ru1 O1 30.5(5) . . . . ?
C7 P1 Ru1 N2 62.9(5) . . . . ?
C1 P1 Ru1 N2 -173.7(6) . . . . ?
C13 P1 Ru1 N2 -51.9(5) . . . . ?
C7 P1 Ru1 C37 -118.3(6) . . . . ?
C1 P1 Ru1 C37 5.1(6) . . . . ?
C13 P1 Ru1 C37 126.8(6) . . . . ?
C7 P1 Ru1 C40 -23.5(6) . . . . ?
C1 P1 Ru1 C40 99.9(6) . . . . ?
C13 P1 Ru1 C40 -138.3(6) . . . . ?
C7 P1 Ru1 C36 -87.2(6) . . . . ?
C1 P1 Ru1 C36 36.2(6) . . . . ?
C13 P1 Ru1 C36 158.0(6) . . . . ?
C7 P1 Ru1 C35 -50.3(6) . . . . ?
C1 P1 Ru1 C35 73.1(6) . . . . ?
C13 P1 Ru1 C35 -165.2(6) . . . . ?
C7 P1 Ru1 C39 -21.6(12) . . . . ?
C1 P1 Ru1 C39 101.8(12) . . . . ?
C13 P1 Ru1 C39 -136.5(12) . . . . ?
C7 P1 Ru1 C38 -131.9(8) . . . . ?
C1 P1 Ru1 C38 -8.5(9) . . . . ?
C13 P1 Ru1 C38 113.2(8) . . . . ?
Sb1A F8 Sb1 F10 163(5) . . . . ?
Sb1A F8 Sb1 F11 -105(5) . . . . ?
Sb1A F8 Sb1 F7 69(5) . . . . ?
Sb1A F8 Sb1 F9 -18(5) . . . . ?
Sb1A F8 Sb1 F12 -9(4) . . . . ?
Sb1A F10 Sb1 F8 -172(3) . . . . ?
Sb1A F10 Sb1 F11 94(2) . . . . ?
Sb1A F10 Sb1 F7 -77(2) . . . . ?
Sb1A F10 Sb1 F9 10(2) . . . . ?
Sb1A F10 Sb1 F12 7(2) . . . . ?
Sb1A F11 Sb1 F8 154(3) . . . . ?
Sb1A F11 Sb1 F10 -108(2) . . . . ?
Sb1A F11 Sb1 F7 9(2) . . . . ?
Sb1A F11 Sb1 F9 61(2) . . . . ?
Sb1A F11 Sb1 F12 -21(2) . . . . ?
Sb1A F7 Sb1 F8 -154(3) . . . . ?
Sb1A F7 Sb1 F10 107(2) . . . . ?
Sb1A F7 Sb1 F11 -9(2) . . . . ?
Sb1A F7 Sb1 F9 -62(2) . . . . ?
Sb1A F7 Sb1 F12 21(2) . . . . ?
Sb1A F9 Sb1 F8 171(3) . . . . ?
Sb1A F9 Sb1 F10 -10(2) . . . . ?
Sb1A F9 Sb1 F11 -95(2) . . . . ?
Sb1A F9 Sb1 F7 77(2) . . . . ?
Sb1A F9 Sb1 F12 -8(2) . . . . ?
Sb1A F12 Sb1 F8 11(5) . . . . ?
Sb1A F12 Sb1 F10 -161(5) . . . . ?
Sb1A F12 Sb1 F11 107(5) . . . . ?
Sb1A F12 Sb1 F7 -68(5) . . . . ?
Sb1A F12 Sb1 F9 19(5) . . . . ?
Sb2A F6 Sb2 F3 -135.9(17) . . . . ?
Sb2A F6 Sb2 F2 127.3(15) . . . . ?
Sb2A F6 Sb2 F1 134(8) . . . . ?
Sb2A F6 Sb2 F4 -48.2(14) . . . . ?
Sb2A F6 Sb2 F5 31.3(13) . . . . ?
Sb2A F3 Sb2 F6 147.5(13) . . . . ?
Sb2A F3 Sb2 F2 -122.1(11) . . . . ?
Sb2A F3 Sb2 F1 -48.5(15) . . . . ?
Sb2A F3 Sb2 F4 58.0(8) . . . . ?
Sb2A F3 Sb2 F5 -1.9(13) . . . . ?
Sb2A F2 Sb2 F6 -139.4(15) . . . . ?
Sb2A F2 Sb2 F3 116.2(13) . . . . ?
Sb2A F2 Sb2 F1 42.5(18) . . . . ?
Sb2A F2 Sb2 F4 -66(10) . . . . ?
Sb2A F2 Sb2 F5 -41.7(9) . . . . ?
Sb2A F4 Sb2 F6 141.6(15) . . . . ?
Sb2A F4 Sb2 F3 -113.9(12) . . . . ?
Sb2A F4 Sb2 F2 68(10) . . . . ?
Sb2A F4 Sb2 F1 -39.1(18) . . . . ?
Sb2A F4 Sb2 F5 43.7(8) . . . . ?
Sb2A F5 Sb2 F6 -147.6(13) . . . . ?
Sb2A F5 Sb2 F3 2.6(18) . . . . ?
Sb2A F5 Sb2 F2 122.9(11) . . . . ?
Sb2A F5 Sb2 F1 47.6(18) . . . . ?
Sb2A F5 Sb2 F4 -59.0(9) . . . . ?
Sb2 F5 Sb2A F1A -163(3) . . . . ?
Sb2 F5 Sb2A F4 105.5(10) . . . . ?
Sb2 F5 Sb2A F3 -6(4) . . . . ?
Sb2 F5 Sb2A F6 23.5(10) . . . . ?
Sb2 F5 Sb2A F2 -43.6(9) . . . . ?
Sb2 F4 Sb2A F5 -121.1(10) . . . . ?
Sb2 F4 Sb2A F1A 155(2) . . . . ?
Sb2 F4 Sb2A F3 50.3(10) . . . . ?
Sb2 F4 Sb2A F6 -28.1(11) . . . . ?
Sb2 F4 Sb2A F2 -6.3(10) . . . . ?
Sb2 F3 Sb2A F5 6(5) . . . . ?
Sb2 F3 Sb2A F1A 163(3) . . . . ?
Sb2 F3 Sb2A F4 -106.0(10) . . . . ?
Sb2 F3 Sb2A F6 -23.5(10) . . . . ?
Sb2 F3 Sb2A F2 45.3(9) . . . . ?
Sb2 F6 Sb2A F5 -140.0(17) . . . . ?
Sb2 F6 Sb2A F1A 153(20) . . . . ?
Sb2 F6 Sb2A F4 121.6(17) . . . . ?
Sb2 F6 Sb2A F3 35.3(15) . . . . ?
Sb2 F6 Sb2A F2 -45.3(14) . . . . ?
Sb2 F2 Sb2A F5 124.1(11) . . . . ?
Sb2 F2 Sb2A F1A -150(2) . . . . ?
Sb2 F2 Sb2A F4 8.5(13) . . . . ?
Sb2 F2 Sb2A F3 -50.1(11) . . . . ?
Sb2 F2 Sb2A F6 32.0(13) . . . . ?
Sb1 F12 Sb1A F9 -159(5) . . . . ?
Sb1 F12 Sb1A F7 108(5) . . . . ?
Sb1 F12 Sb1A F11 -68(5) . . . . ?
Sb1 F12 Sb1A F10 17(5) . . . . ?
Sb1 F12 Sb1A F8 -8(4) . . . . ?
Sb1 F9 Sb1A F12 170(3) . . . . ?
Sb1 F9 Sb1A F7 -92(2) . . . . ?
Sb1 F9 Sb1A F11 74(2) . . . . ?
Sb1 F9 Sb1A F10 10(2) . . . . ?
Sb1 F9 Sb1A F8 -7(2) . . . . ?
Sb1 F7 Sb1A F12 -154(3) . . . . ?
Sb1 F7 Sb1A F9 107(2) . . . . ?
Sb1 F7 Sb1A F11 6.8(16) . . . . ?
Sb1 F7 Sb1A F10 -61(2) . . . . ?
Sb1 F7 Sb1A F8 21(2) . . . . ?
Sb1 F11 Sb1A F12 154(3) . . . . ?
Sb1 F11 Sb1A F9 -108(2) . . . . ?
Sb1 F11 Sb1A F7 -7.0(17) . . . . ?
Sb1 F11 Sb1A F10 62(2) . . . . ?
Sb1 F11 Sb1A F8 -22(2) . . . . ?
Sb1 F10 Sb1A F12 -171(3) . . . . ?
Sb1 F10 Sb1A F9 -10(2) . . . . ?
Sb1 F10 Sb1A F7 92(2) . . . . ?
Sb1 F10 Sb1A F11 -76(2) . . . . ?
Sb1 F10 Sb1A F8 7(2) . . . . ?
Sb1 F8 Sb1A F12 10(5) . . . . ?
Sb1 F8 Sb1A F9 161(5) . . . . ?
Sb1 F8 Sb1A F7 -106(5) . . . . ?
Sb1 F8 Sb1A F11 70(5) . . . . ?
Sb1 F8 Sb1A F10 -16(5) . . . . ?
C46 C47 C48 C49 -170(4) . . . . ?
C47 C48 C49 C50 178(5) . . . . ?
C48 C49 C50 C51 42(7) . . . . ?
